data_4504453
loop_
_publ_author_name
'Rajput, Lalit'
'Singha, Subhankar'
'Biradha, Kumar'

_publ_section_title
;
 Comparative Structural Studies on Homologues of Amides and Reverse
 Amides: Unprecedented 4-fold Interpenetrated Quartz Network, New
 \b-Sheet, and Two-Dimensional Layers
;
_journal_issue 12
_journal_name_full 'Crystal Growth &amp; Design'
_journal_page_first 2788
_journal_paper_doi 10.1021/cg0706417
_journal_volume 7
_journal_year 2007
_chemical_formula_sum 'C16 H18 N4 O2'
_chemical_formula_weight 298.34
_chemical_name_systematic
; 
 ? 
;
_space_group_IT_number 14
_symmetry_cell_setting monoclinic
_symmetry_space_group_name_Hall '-P 2yn'
_symmetry_space_group_name_H-M 'P 1 21/n 1'
_atom_sites_solution_hydrogens geom
_atom_sites_solution_primary direct
_atom_sites_solution_secondary difmap
_audit_creation_method SHELXL-97
_cell_angle_alpha 90.00
_cell_angle_beta 108.21(3)
_cell_angle_gamma 90.00
_cell_formula_units_Z 2
_cell_length_a 9.4840(19)
_cell_length_b 7.7720(16)
_cell_length_c 10.702(2)
_cell_measurement_reflns_used 25
_cell_measurement_temperature 293(2)
_cell_measurement_theta_max 12
_cell_measurement_theta_min 8
_cell_volume 749.3(3)
_computing_structure_refinement 'SHELXL-97 (Sheldrick, 1997)'
_computing_structure_solution 'SHELXS-97 (Sheldrick, 1990)'
_diffrn_ambient_temperature 293(2)
_diffrn_measured_fraction_theta_full 0.997
_diffrn_measured_fraction_theta_max 0.997
_diffrn_measurement_device_type CAD4
_diffrn_measurement_method \w-scan
_diffrn_radiation_monochromator graphite
_diffrn_radiation_source 'fine-focus sealed tube'
_diffrn_radiation_type MoK\a
_diffrn_radiation_wavelength 0.71073
_diffrn_reflns_av_R_equivalents 0.0156
_diffrn_reflns_av_sigmaI/netI 0.0397
_diffrn_reflns_limit_h_max 0
_diffrn_reflns_limit_h_min -11
_diffrn_reflns_limit_k_max 9
_diffrn_reflns_limit_k_min 0
_diffrn_reflns_limit_l_max 12
_diffrn_reflns_limit_l_min -12
_diffrn_reflns_number 1398
_diffrn_reflns_theta_full 24.98
_diffrn_reflns_theta_max 24.98
_diffrn_reflns_theta_min 2.51
_diffrn_standards_decay_% 0
_diffrn_standards_interval_time 60
_diffrn_standards_number 3
_exptl_absorpt_coefficient_mu 0.090
_exptl_absorpt_correction_type none
_exptl_crystal_colour white
_exptl_crystal_density_diffrn 1.322
_exptl_crystal_density_meas ?
_exptl_crystal_density_method 'not measured'
_exptl_crystal_description needle
_exptl_crystal_F_000 316
_exptl_crystal_size_max 0.18
_exptl_crystal_size_mid 0.14
_exptl_crystal_size_min 0.12
_refine_diff_density_max 0.160
_refine_diff_density_min -0.186
_refine_diff_density_rms 0.042
_refine_ls_extinction_coef 0.026(6)
_refine_ls_extinction_expression Fc^*^=kFc[1+0.001xFc^2^\l^3^/sin(2\q)]^-1/4^
_refine_ls_extinction_method SHELXL
_refine_ls_goodness_of_fit_ref 1.004
_refine_ls_hydrogen_treatment constr
_refine_ls_matrix_type full
_refine_ls_number_parameters 101
_refine_ls_number_reflns 1314
_refine_ls_number_restraints 0
_refine_ls_restrained_S_all 1.004
_refine_ls_R_factor_all 0.0664
_refine_ls_R_factor_gt 0.0437
_refine_ls_shift/su_max 0.000
_refine_ls_shift/su_mean 0.000
_refine_ls_structure_factor_coef Fsqd
_refine_ls_weighting_details 'calc w=1/[\s^2^(Fo^2^)+(0.0697P)^2^+0.3442P] where P=(Fo^2^+2Fc^2^)/3'
_refine_ls_weighting_scheme calc
_refine_ls_wR_factor_gt 0.1149
_refine_ls_wR_factor_ref 0.1450
_reflns_number_gt 986
_reflns_number_total 1314
_reflns_threshold_expression >2sigma(I)
_cod_data_source_file cg0706417-file002.cif
_cod_data_source_block 4b
_cod_depositor_comments
;
The following automatic conversions were performed:

'_symmetry_cell_setting' value 'Monoclinic' changed to 'monoclinic'
according to /home/saulius/struct/CIF-dictionaries/cif_core.dic
dictionary named 'cif_core.dic' version 2.4.1 from 2010-06-29.

Automatic conversion script
Id: cif_fix_values 1715 2011-07-08 13:25:40Z adriana 

The following automatic conversions were performed:

'_exptl_crystal_density_meas' value 'not measured' was changed to '?'
- the value is perceived as not measured.

Automatic conversion script
Id: cif_fix_values 3008 2015-01-20 13:52:24Z robertas 
;
_cod_original_cell_volume 749.4(3)
_cod_original_sg_symbol_H-M P2(1)/n
_cod_database_code 4504453

loop_
_symmetry_equiv_pos_as_xyz
'x, y, z'
'-x+1/2, y+1/2, -z+1/2'
'-x, -y, -z'
'x-1/2, -y-1/2, z-1/2'

loop_
_atom_site_label
_atom_site_type_symbol
_atom_site_fract_x
_atom_site_fract_y
_atom_site_fract_z
_atom_site_U_iso_or_equiv
_atom_site_adp_type
_atom_site_occupancy
_atom_site_symmetry_multiplicity
_atom_site_calc_flag
_atom_site_refinement_flags
N1 N 0.2227(2) 0.3442(3) -0.17780(17) 0.0567(6) Uani 1 1 d .
N2 N 0.58926(18) 0.1947(2) 0.03239(16) 0.0462(5) Uani 1 1 d .
H2 H 0.6281 0.1794 0.1157 0.055 Uiso 1 1 calc R
O6 O 0.63074(18) 0.1502(3) -0.16319(15) 0.0700(6) Uani 1 1 d .
C1 C 0.4464(2) 0.2655(3) -0.00857(19) 0.0411(5) Uani 1 1 d .
C2 C 0.3579(2) 0.2723(3) -0.1387(2) 0.0513(6) Uani 1 1 d .
H2A H 0.3941 0.2246 -0.2023 0.062 Uiso 1 1 calc R
C3 C 0.1704(3) 0.4097(3) -0.0865(2) 0.0537(6) Uani 1 1 d .
H3 H 0.0770 0.4606 -0.1127 0.064 Uiso 1 1 calc R
C4 C 0.2490(3) 0.4051(4) 0.0451(2) 0.0601(7) Uani 1 1 d .
H4 H 0.2086 0.4498 0.1071 0.072 Uiso 1 1 calc R
C5 C 0.3881(2) 0.3332(3) 0.0836(2) 0.0548(6) Uani 1 1 d .
H5 H 0.4432 0.3303 0.1723 0.066 Uiso 1 1 calc R
C6 C 0.6744(2) 0.1470(3) -0.04330(19) 0.0470(6) Uani 1 1 d .
C7 C 0.8289(2) 0.0929(3) 0.0362(2) 0.0515(6) Uani 1 1 d .
H7A H 0.8215 0.0030 0.0967 0.062 Uiso 1 1 calc .
H7B H 0.8784 0.1903 0.0884 0.062 Uiso 1 1 calc .
C8 C 0.9241(2) 0.0282(3) -0.0435(2) 0.0505(6) Uani 1 1 d .
H8A H 0.8749 -0.0681 -0.0972 0.061 Uiso 1 1 calc .
H8B H 0.9355 0.1187 -0.1020 0.061 Uiso 1 1 calc .

loop_
_atom_site_aniso_label
_atom_site_aniso_U_11
_atom_site_aniso_U_22
_atom_site_aniso_U_33
_atom_site_aniso_U_23
_atom_site_aniso_U_13
_atom_site_aniso_U_12
N1 0.0437(11) 0.0787(14) 0.0412(10) 0.0014(9) 0.0040(8) 0.0065(10)
N2 0.0372(9) 0.0698(13) 0.0300(8) 0.0019(8) 0.0083(7) 0.0030(8)
O6 0.0559(10) 0.1179(16) 0.0366(9) 0.0015(9) 0.0148(7) 0.0218(10)
C1 0.0365(10) 0.0523(12) 0.0334(10) 0.0022(8) 0.0091(8) -0.0026(9)
C2 0.0435(12) 0.0736(16) 0.0349(11) -0.0010(10) 0.0094(9) 0.0067(11)
C3 0.0429(12) 0.0611(14) 0.0557(14) 0.0011(11) 0.0134(10) 0.0045(10)
C4 0.0501(13) 0.0824(17) 0.0506(13) -0.0044(12) 0.0198(11) 0.0117(12)
C5 0.0482(13) 0.0783(17) 0.0359(11) -0.0055(11) 0.0103(9) 0.0049(11)
C6 0.0431(12) 0.0641(14) 0.0356(11) 0.0016(9) 0.0148(9) 0.0032(10)
C7 0.0395(11) 0.0732(15) 0.0429(12) 0.0028(11) 0.0143(9) 0.0034(11)
C8 0.0392(12) 0.0686(15) 0.0466(12) 0.0025(10) 0.0176(9) 0.0003(10)

loop_
_atom_type_symbol
_atom_type_description
_atom_type_scat_dispersion_real
_atom_type_scat_dispersion_imag
_atom_type_scat_source
C C 0.0033 0.0016 'International Tables Vol C Tables 4.2.6.8 and 6.1.1.4'
H H 0.0000 0.0000 'International Tables Vol C Tables 4.2.6.8 and 6.1.1.4'
N N 0.0061 0.0033 'International Tables Vol C Tables 4.2.6.8 and 6.1.1.4'
O O 0.0106 0.0060 'International Tables Vol C Tables 4.2.6.8 and 6.1.1.4'

loop_
_geom_angle_atom_site_label_1
_geom_angle_atom_site_label_2
_geom_angle_atom_site_label_3
_geom_angle
_geom_angle_site_symmetry_1
C3 N1 C2 118.10(19) .
C6 N2 C1 128.05(17) .
C5 C1 C2 116.90(19) .
C5 C1 N2 119.48(17) .
C2 C1 N2 123.62(19) .
N1 C2 C1 123.4(2) .
N1 C3 C4 122.5(2) .
C5 C4 C3 118.8(2) .
C4 C5 C1 120.29(19) .
O6 C6 N2 123.5(2) .
O6 C6 C7 123.39(19) .
N2 C6 C7 113.12(17) .
C6 C7 C8 114.93(18) .
C8 C8 C7 111.7(2) 3_755

loop_
_geom_bond_atom_site_label_1
_geom_bond_atom_site_label_2
_geom_bond_distance
_geom_bond_site_symmetry_2
N1 C3 1.327(3) .
N1 C2 1.340(3) .
N2 C6 1.361(3) .
N2 C1 1.400(3) .
O6 C6 1.219(2) .
C1 C5 1.378(3) .
C1 C2 1.385(3) .
C3 C4 1.373(3) .
C4 C5 1.372(3) .
C6 C7 1.507(3) .
C7 C8 1.510(3) .
C8 C8 1.515(4) 3_755
